data_1550153
loop_
_publ_author_name
'Wang, Wenguang'
'Chu, Xiaoxiao'
'Jin, Jihao'
'Ming, Bangrong'
'Pang, Maofu'
'Yu, Xin'
'Tung, Chen-Ho'

_publ_section_title
;
 Bimetallic Nickel-Cobalt Hydride in H2 Activation and Catalytic Proton
 Reduction
;
_journal_name_full 'Chemical Science'
_journal_paper_doi 10.1039/C8SC04346A
_journal_year 2019
_chemical_formula_moiety '2(B F4), C41 H48 Co N Ni P2 S2, 4(C2 H3 N)'
_chemical_formula_sum 'C49 H60 B2 Co F8 N5 Ni P2 S2'
_chemical_formula_weight 1136.34
_chemical_name_systematic
;
 ?
;
_space_group_crystal_system orthorhombic
_space_group_IT_number 29
_space_group_name_Hall 'P 2c -2ac'
_space_group_name_H-M_alt 'P c a 21'
_symmetry_space_group_name_Hall 'P 2c -2ac'
_symmetry_space_group_name_H-M 'P c a 21'
_atom_sites_solution_hydrogens geom
_atom_sites_solution_primary iterative
_audit_creation_date 2018-01-31
_audit_creation_method
;
Olex2 1.2-beta
(compiled 2017.08.10 svn.r3458 for OlexSys, GUI svn.r5381)
;
_audit_update_record
;
2018-05-08 deposited with the CCDC.
2018-10-29 downloaded from the CCDC.
;
_cell_angle_alpha 90
_cell_angle_beta 90
_cell_angle_gamma 90
_cell_formula_units_Z 4
_cell_length_a 21.9622(9)
_cell_length_b 11.6996(4)
_cell_length_c 20.9046(7)
_cell_measurement_reflns_used 9637
_cell_measurement_temperature 172.99(10)
_cell_measurement_theta_max 30.4020
_cell_measurement_theta_min 3.4420
_cell_volume 5371.4(3)
_computing_cell_refinement 'CrysAlisPro 1.171.39.30d (Rigaku OD, 2017)'
_computing_data_collection 'CrysAlisPro 1.171.39.30d (Rigaku OD, 2017)'
_computing_data_reduction 'CrysAlisPro 1.171.39.30d (Rigaku OD, 2017)'
_computing_molecular_graphics 'Olex2 (Dolomanov et al., 2009)'
_computing_publication_material 'Olex2 (Dolomanov et al., 2009)'
_computing_structure_refinement 'ShelXL (Sheldrick, 2015)'
_computing_structure_solution
;
Superflip (Palatinus & Chapuis, 2007;Palatinus & van der Lee, 2008;
Palatinus et al., 2012)
;
_diffrn_ambient_environment N~2~
_diffrn_ambient_temperature 172.99(10)
_diffrn_detector 'CCD plate'
_diffrn_detector_type HyPix
_diffrn_measured_fraction_theta_full 0.974
_diffrn_measured_fraction_theta_max 0.996
_diffrn_measurement_details
;
List of Runs (angles in degrees, time in seconds):

  # Type    Start    End  Width  t~exp~   \w     \q     \k     \f   Frames
#--------------------------------------------------------------------------
  1  \w      6.00  52.00   1.00   32.00    --    5.65  11.00  15.00   46
  2  \w    -15.00  26.00   1.00   32.00    --   -4.48 -99.00-180.00   41
  3  \w     29.00  54.00   1.00   32.00    --    5.65-162.00 -78.00   25
  4  \w    -74.00  -1.00   1.00   32.00    --   -4.48 -37.00 120.00   73
;
_diffrn_measurement_device 'four-circle diffractometer'
_diffrn_measurement_device_type 'XtaLAB Synergy, Dualflex, HyPix'
_diffrn_measurement_method '\w scans'
_diffrn_orient_matrix_type 'CrysAlisPro convention (1999,Acta A55,543-557)'
_diffrn_orient_matrix_UB_11 0.0292849000
_diffrn_orient_matrix_UB_12 0.0255447000
_diffrn_orient_matrix_UB_13 0.0016256000
_diffrn_orient_matrix_UB_21 0.0136453000
_diffrn_orient_matrix_UB_22 -0.0542544000
_diffrn_orient_matrix_UB_23 -0.0047340000
_diffrn_orient_matrix_UB_31 -0.0005505000
_diffrn_orient_matrix_UB_32 0.0088843000
_diffrn_orient_matrix_UB_33 -0.0335411000
_diffrn_radiation_monochromator mirror
_diffrn_radiation_probe x-ray
_diffrn_radiation_type MoK\a
_diffrn_radiation_wavelength 0.710
_diffrn_reflns_av_R_equivalents 0.0466
_diffrn_reflns_av_unetI/netI 0.0466
_diffrn_reflns_Laue_measured_fraction_full 0.974
_diffrn_reflns_Laue_measured_fraction_max 0.996
_diffrn_reflns_limit_h_max 26
_diffrn_reflns_limit_h_min -25
_diffrn_reflns_limit_k_max 12
_diffrn_reflns_limit_k_min -13
_diffrn_reflns_limit_l_max 24
_diffrn_reflns_limit_l_min -22
_diffrn_reflns_number 27156
_diffrn_reflns_point_group_measured_fraction_full 0.917
_diffrn_reflns_point_group_measured_fraction_max 0.937
_diffrn_reflns_theta_full 25.214
_diffrn_reflns_theta_max 24.998
_diffrn_reflns_theta_min 3.421
_diffrn_source 'micro-focus sealed X-ray tube'
_diffrn_source_type 'PhotonJet (Mo) X-ray Source'
_exptl_absorpt_coefficient_mu 0.863
_exptl_absorpt_correction_T_max 1.00000
_exptl_absorpt_correction_T_min 0.98787
_exptl_absorpt_correction_type multi-scan
_exptl_absorpt_process_details
;
CrysAlisPro 1.171.39.30d (Rigaku Oxford Diffraction, 2017)
Empirical absorption correction using spherical harmonics,
 implemented in SCALE3 ABSPACK scaling algorithm.
;
_exptl_crystal_density_diffrn 1.405
_exptl_crystal_description solid
_exptl_crystal_F_000 2352
_refine_diff_density_max 0.680
_refine_diff_density_min -0.369
_refine_diff_density_rms 0.053
_refine_ls_abs_structure_details
;
 Flack x determined using 3338 quotients [(I+)-(I-)]/[(I+)+(I-)]
 (Parsons and Flack (2004), Acta Cryst. A60, s61).
;
_refine_ls_abs_structure_Flack -0.007(8)
_refine_ls_extinction_method none
_refine_ls_goodness_of_fit_ref 1.040
_refine_ls_hydrogen_treatment constr
_refine_ls_matrix_type full
_refine_ls_number_parameters 641
_refine_ls_number_reflns 8897
_refine_ls_number_restraints 1
_refine_ls_restrained_S_all 1.040
_refine_ls_R_factor_all 0.0417
_refine_ls_R_factor_gt 0.0354
_refine_ls_shift/su_max 0.005
_refine_ls_shift/su_mean 0.000
_refine_ls_structure_factor_coef Fsqd
_refine_ls_weighting_details 'w=1/[\s^2^(Fo^2^)+(0.0420P)^2^+1.9290P] where P=(Fo^2^+2Fc^2^)/3'
_refine_ls_weighting_scheme calc
_refine_ls_wR_factor_gt 0.0822
_refine_ls_wR_factor_ref 0.0852
_reflns_Friedel_coverage 0.827
_reflns_Friedel_fraction_full 0.856
_reflns_Friedel_fraction_max 0.875
_reflns_number_gt 8027
_reflns_number_total 8897
_reflns_threshold_expression 'I > 2\s(I)'
_cod_data_source_file c8sc04346a2.cif
_cod_data_source_block 171209cxx-1
_cod_database_code 1550153
_shelxl_version_number 2013-4
_chemical_oxdiff_formula CoNiPSCN
_shelx_space_group_comment
;
The symmetry employed for this shelxl refinement is uniquely defined
by the following loop, which should always be used as a source of
symmetry information in preference to the above space-group names.
They are only intended as comments.
;
_reflns_odcompleteness_completeness 99.29
_reflns_odcompleteness_iscentric 1
_reflns_odcompleteness_theta 26.32
_olex2_refinement_description
;
1. Fixed Uiso
 At 1.2 times of:
  All C(H) groups, {HI,HJ,HK} of C49, All C(H,H) groups
 At 1.5 times of:
  {H5A,H5B,H5C} of C5, {H39A,H39B,H39C} of C39, {H40A,H40B,H40C} of C40,
  {H37A,H37B,H37C} of C37, {H38A,H38B,H38C} of C38, {HF,HG,HH} of C47, {HC,HD,
  HE} of C4, {H,HA,HB} of C43, {H41A,H41B,H41C} of C41
2.a Secondary CH2 refined with riding coordinates:
 C1(H1A,H1B), C1AA(H1AA,H1AB), C3(H3A,H3B), C6(H6A,H6B), C7(H7A,H7B)
2.b Aromatic/amide H refined with riding coordinates:
 C8(H8), C9(H9), C10(H10), C11(H11), C12(H12), C15(H15), C16(H16), C17(H17),
 C18(H18), C19(H19), C20(H20), C21(H21), C22(H22), C23(H23), C25(H25), C26(H26),
  C28(H28), C29(H29), C30(H30), C31(H31)
2.c Idealised Me refined as rotating group:
 C5(H5A,H5B,H5C), C37(H37A,H37B,H37C), C38(H38A,H38B,H38C), C39(H39A,H39B,
 H39C), C40(H40A,H40B,H40C), C41(H41A,H41B,H41C), C43(H,HA,HB), C4(HC,HD,HE),
 C47(HF,HG,HH), C49(HI,HJ,HK)
;
_olex2_submission_special_instructions 'No special instructions were received'
_oxdiff_exptl_absorpt_empirical_details
;
Empirical correction (ABSPACK) includes:
- Absorption correction using spherical harmonics
- Frame scaling
;
_oxdiff_exptl_absorpt_empirical_full_max 1.059
_oxdiff_exptl_absorpt_empirical_full_min 0.848

loop_
_space_group_symop_operation_xyz
'x, y, z'
'-x, -y, z+1/2'
'-x+1/2, y, z+1/2'
'x+1/2, -y, z'

loop_
_atom_site_label
_atom_site_type_symbol
_atom_site_fract_x
_atom_site_fract_y
_atom_site_fract_z
_atom_site_U_iso_or_equiv
_atom_site_adp_type
_atom_site_occupancy
_atom_site_site_symmetry_order
_atom_site_calc_flag
_atom_site_refinement_flags_posn
B1 B -0.3329(3) -0.4746(5) -0.6528(3) 0.0323(14) Uani 1 1 d .
F1 F -0.2943(4) -0.3925(7) -0.6376(3) 0.169(4) Uani 1 1 d .
F2 F -0.3545(2) -0.4633(7) -0.7116(3) 0.127(3) Uani 1 1 d .
F3 F -0.3764(2) -0.4920(3) -0.60748(17) 0.0586(10) Uani 1 1 d .
F4 F -0.2977(3) -0.5710(6) -0.6532(4) 0.131(3) Uani 1 1 d .
B2 B -0.5743(4) -0.2583(6) -0.6597(4) 0.0441(17) Uani 1 1 d .
F5 F -0.5338(3) -0.2349(5) -0.7058(3) 0.110(2) Uani 1 1 d .
F6 F -0.5817(4) -0.1603(5) -0.6273(2) 0.129(3) Uani 1 1 d .
F7 F -0.6252(3) -0.2980(6) -0.6892(3) 0.114(2) Uani 1 1 d .
F8 F -0.5536(3) -0.3410(5) -0.6207(3) 0.112(2) Uani 1 1 d .
C1 C -0.6417(3) -0.0553(5) -0.5001(2) 0.0350(13) Uani 1 1 d .
H1A H -0.6258 -0.0437 -0.5429 0.042 Uiso 1 1 calc R
H1B H -0.6306 0.0111 -0.4749 0.042 Uiso 1 1 calc R
C1AA C -0.7105(3) -0.0604(4) -0.5041(2) 0.0323(12) Uani 1 1 d .
H1AA H -0.7219 -0.1256 -0.5302 0.039 Uiso 1 1 calc R
H1AB H -0.7249 0.0078 -0.5257 0.039 Uiso 1 1 calc R
C3 C -0.6104(3) -0.1582(5) -0.4717(2) 0.0357(13) Uani 1 1 d .
H3A H -0.5669 -0.1435 -0.4705 0.043 Uiso 1 1 calc R
H3B H -0.6170 -0.2230 -0.4998 0.043 Uiso 1 1 calc R
C0AA C -0.7442(3) -0.1844(4) -0.2493(3) 0.0316(12) Uani 1 1 d .
C5 C -0.7473(3) -0.1664(5) -0.1806(2) 0.0417(14) Uani 1 1 d .
H5A H -0.7279 -0.0954 -0.1700 0.063 Uiso 1 1 calc GR
H5B H -0.7269 -0.2279 -0.1591 0.063 Uiso 1 1 calc GR
H5C H -0.7891 -0.1640 -0.1674 0.063 Uiso 1 1 calc GR
C6 C -0.6490(2) 0.2265(4) -0.3051(3) 0.0301(11) Uani 1 1 d .
H6A H -0.6290 0.2616 -0.3414 0.036 Uiso 1 1 calc R
H6B H -0.6653 0.2868 -0.2782 0.036 Uiso 1 1 calc R
C7 C -0.6032(2) 0.1568(4) -0.2674(3) 0.0293(11) Uani 1 1 d .
H7A H -0.6169 0.1497 -0.2234 0.035 Uiso 1 1 calc R
H7B H -0.5643 0.1960 -0.2672 0.035 Uiso 1 1 calc R
C8 C -0.7244(3) 0.2359(4) -0.4518(2) 0.0331(12) Uani 1 1 d .
H8 H -0.6880 0.1995 -0.4619 0.040 Uiso 1 1 calc R
C9 C -0.7528(3) 0.3060(5) -0.4966(3) 0.0386(13) Uani 1 1 d .
H9 H -0.7352 0.3162 -0.5366 0.046 Uiso 1 1 calc R
C10 C -0.8066(3) 0.3601(5) -0.4823(3) 0.0357(13) Uani 1 1 d .
H10 H -0.8256 0.4060 -0.5126 0.043 Uiso 1 1 calc R
C11 C -0.8322(3) 0.3459(5) -0.4227(3) 0.0362(13) Uani 1 1 d .
H11 H -0.8680 0.3842 -0.4126 0.043 Uiso 1 1 calc R
C12 C -0.8052(2) 0.2749(4) -0.3777(2) 0.0305(12) Uani 1 1 d .
H12 H -0.8236 0.2639 -0.3381 0.037 Uiso 1 1 calc R
C13 C -0.7507(2) 0.2207(4) -0.3919(3) 0.0259(10) Uani 1 1 d .
C14 C -0.7650(2) 0.1150(4) -0.2686(2) 0.0272(11) Uani 1 1 d .
C15 C -0.7559(3) 0.1616(5) -0.2081(3) 0.0364(13) Uani 1 1 d .
H15 H -0.7215 0.2053 -0.1997 0.044 Uiso 1 1 calc R
C16 C -0.7985(3) 0.1425(6) -0.1606(3) 0.0477(17) Uani 1 1 d .
H16 H -0.7919 0.1715 -0.1197 0.057 Uiso 1 1 calc R
C17 C -0.8500(3) 0.0816(6) -0.1730(3) 0.0488(16) Uani 1 1 d .
H17 H -0.8789 0.0710 -0.1410 0.059 Uiso 1 1 calc R
C18 C -0.8595(3) 0.0351(6) -0.2334(3) 0.0439(15) Uani 1 1 d .
H18 H -0.8946 -0.0067 -0.2418 0.053 Uiso 1 1 calc R
C19 C -0.8170(2) 0.0508(4) -0.2804(2) 0.0317(12) Uani 1 1 d .
H19 H -0.8230 0.0184 -0.3205 0.038 Uiso 1 1 calc R
C20 C -0.4797(3) 0.1010(6) -0.4470(3) 0.0487(16) Uani 1 1 d .
H20 H -0.4772 0.1590 -0.4772 0.058 Uiso 1 1 calc R
C21 C -0.4376(3) 0.0139(6) -0.4470(3) 0.0499(17) Uani 1 1 d .
H21 H -0.4069 0.0130 -0.4776 0.060 Uiso 1 1 calc R
C22 C -0.4404(3) -0.0713(6) -0.4022(3) 0.0465(15) Uani 1 1 d .
H22 H -0.4115 -0.1293 -0.4021 0.056 Uiso 1 1 calc R
C23 C -0.4870(2) -0.0709(5) -0.3566(3) 0.0352(12) Uani 1 1 d .
H23 H -0.4897 -0.1296 -0.3268 0.042 Uiso 1 1 calc R
C24 C -0.5292(2) 0.0167(4) -0.3560(3) 0.0268(10) Uani 1 1 d .
C25 C -0.5252(3) 0.1020(5) -0.4024(3) 0.0381(13) Uani 1 1 d .
H25 H -0.5540 0.1604 -0.4031 0.046 Uiso 1 1 calc R
C26 C -0.5924(3) -0.1858(5) -0.2278(3) 0.0366(13) Uani 1 1 d .
H26 H -0.6189 -0.2172 -0.2577 0.044 Uiso 1 1 calc R
C27 C -0.5702(2) -0.0757(4) -0.2357(2) 0.0268(11) Uani 1 1 d .
C28 C -0.5308(3) -0.0296(5) -0.1905(2) 0.0333(12) Uani 1 1 d .
H28 H -0.5158 0.0441 -0.1959 0.040 Uiso 1 1 calc R
C29 C -0.5138(3) -0.0934(6) -0.1375(3) 0.0401(14) Uani 1 1 d .
H29 H -0.4874 -0.0625 -0.1073 0.048 Uiso 1 1 calc R
C30 C -0.5359(3) -0.2016(6) -0.1295(3) 0.0432(15) Uani 1 1 d .
H30 H -0.5250 -0.2436 -0.0935 0.052 Uiso 1 1 calc R
C31 C -0.5744(3) -0.2489(5) -0.1743(3) 0.0419(14) Uani 1 1 d .
H31 H -0.5884 -0.3232 -0.1690 0.050 Uiso 1 1 calc R
C32 C -0.7369(3) -0.3724(4) -0.4631(2) 0.0284(11) Uani 1 1 d .
C33 C -0.7207(3) -0.4256(4) -0.4030(2) 0.0331(13) Uani 1 1 d .
C34 C -0.7696(3) -0.4090(4) -0.3602(3) 0.0347(12) Uani 1 1 d .
C35 C -0.8156(2) -0.3417(4) -0.3922(3) 0.0317(11) Uani 1 1 d .
C36 C -0.7962(3) -0.3245(4) -0.4556(2) 0.0284(11) Uani 1 1 d .
C37 C -0.7031(3) -0.3858(5) -0.5243(3) 0.0440(15) Uani 1 1 d .
H37A H -0.6622 -0.4100 -0.5156 0.066 Uiso 1 1 calc GR
H37B H -0.7023 -0.3139 -0.5465 0.066 Uiso 1 1 calc GR
H37C H -0.7231 -0.4420 -0.5504 0.066 Uiso 1 1 calc GR
C38 C -0.6635(3) -0.4900(5) -0.3899(4) 0.0507(16) Uani 1 1 d .
H38A H -0.6663 -0.5649 -0.4083 0.076 Uiso 1 1 calc GR
H38B H -0.6576 -0.4964 -0.3445 0.076 Uiso 1 1 calc GR
H38C H -0.6296 -0.4500 -0.4084 0.076 Uiso 1 1 calc GR
C39 C -0.7749(4) -0.4536(5) -0.2932(3) 0.0540(19) Uani 1 1 d .
H39A H -0.7874 -0.5322 -0.2943 0.081 Uiso 1 1 calc GR
H39B H -0.8046 -0.4094 -0.2702 0.081 Uiso 1 1 calc GR
H39C H -0.7362 -0.4477 -0.2722 0.081 Uiso 1 1 calc GR
C40 C -0.8744(3) -0.3048(6) -0.3627(3) 0.0519(16) Uani 1 1 d .
H40A H -0.9042 -0.3641 -0.3680 0.078 Uiso 1 1 calc GR
H40B H -0.8884 -0.2363 -0.3833 0.078 Uiso 1 1 calc GR
H40C H -0.8683 -0.2903 -0.3180 0.078 Uiso 1 1 calc GR
C41 C -0.8331(3) -0.2695(5) -0.5072(3) 0.0366(13) Uani 1 1 d .
H41A H -0.8080 -0.2174 -0.5308 0.055 Uiso 1 1 calc GR
H41B H -0.8665 -0.2286 -0.4883 0.055 Uiso 1 1 calc GR
H41C H -0.8486 -0.3273 -0.5354 0.055 Uiso 1 1 calc GR
Co1 Co -0.73457(3) -0.25091(5) -0.39114(3) 0.02176(14) Uani 1 1 d .
N1 N -0.7410(2) -0.2004(3) -0.30290(19) 0.0262(9) Uani 1 1 d .
Ni1 Ni -0.67300(3) -0.02828(5) -0.36014(3) 0.02016(14) Uani 1 1 d .
P1 P -0.59376(6) 0.01299(10) -0.30251(6) 0.0226(3) Uani 1 1 d .
P2 P -0.71105(6) 0.13484(10) -0.33294(6) 0.0229(3) Uani 1 1 d .
S1 S -0.74920(6) -0.07188(10) -0.42682(6) 0.0239(3) Uani 1 1 d .
S2 S -0.63551(5) -0.19759(9) -0.39091(6) 0.0248(2) Uani 1 1 d .
C42 C -0.6118(5) -0.6538(10) -0.5944(7) 0.089(4) Uani 1 1 d .
C43 C -0.6302(6) -0.5887(9) -0.6511(6) 0.118(5) Uani 1 1 d .
H H -0.6232 -0.6337 -0.6887 0.176 Uiso 1 1 calc GR
HA H -0.6068 -0.5195 -0.6535 0.176 Uiso 1 1 calc GR
HB H -0.6727 -0.5702 -0.6481 0.176 Uiso 1 1 calc GR
N5 N -0.6011(5) -0.7075(11) -0.5513(6) 0.111(4) Uani 1 1 d .
C44 C -0.5096(4) -0.5470(9) -0.4544(5) 0.077(3) Uani 1 1 d .
N45 N -0.5253(5) -0.6116(7) -0.4170(5) 0.102(3) Uani 1 1 d .
C4 C -0.4919(5) -0.4634(12) -0.5002(6) 0.127(5) Uani 1 1 d .
HC H -0.5249 -0.4499 -0.5294 0.191 Uiso 1 1 calc GR
HD H -0.4571 -0.4903 -0.5235 0.191 Uiso 1 1 calc GR
HE H -0.4818 -0.3935 -0.4787 0.191 Uiso 1 1 calc GR
C46 C -0.4758(4) -0.4274(8) -0.2924(4) 0.070(2) Uani 1 1 d .
C47 C -0.5123(5) -0.5162(9) -0.2647(5) 0.091(3) Uani 1 1 d .
HF H -0.5162 -0.5781 -0.2945 0.137 Uiso 1 1 calc GR
HG H -0.5520 -0.4866 -0.2547 0.137 Uiso 1 1 calc GR
HH H -0.4932 -0.5433 -0.2263 0.137 Uiso 1 1 calc GR
N3 N -0.4457(5) -0.3596(7) -0.3143(5) 0.109(3) Uani 1 1 d .
C48 C -0.3716(4) -0.1159(7) -0.5852(3) 0.0526(17) Uani 1 1 d .
C49 C -0.4179(4) -0.2027(7) -0.5781(4) 0.067(2) Uani 1 1 d .
HI H -0.4539 -0.1799 -0.6007 0.080 Uiso 1 1 calc GR
HJ H -0.4273 -0.2123 -0.5335 0.080 Uiso 1 1 calc GR
HK H -0.4032 -0.2737 -0.5952 0.080 Uiso 1 1 calc GR
N2 N -0.3363(3) -0.0466(7) -0.5907(3) 0.0674(18) Uani 1 1 d .

loop_
_atom_site_aniso_label
_atom_site_aniso_U_11
_atom_site_aniso_U_22
_atom_site_aniso_U_33
_atom_site_aniso_U_23
_atom_site_aniso_U_13
_atom_site_aniso_U_12
B1 0.044(4) 0.027(3) 0.025(3) 0.000(2) -0.001(3) -0.005(3)
F1 0.216(8) 0.200(8) 0.092(4) -0.050(5) 0.061(5) -0.165(7)
F2 0.064(3) 0.257(9) 0.058(3) 0.061(4) -0.006(3) 0.001(4)
F3 0.074(3) 0.057(2) 0.045(2) -0.0090(16) 0.018(2) -0.014(2)
F4 0.120(5) 0.122(5) 0.152(6) 0.062(4) 0.058(5) 0.051(4)
B2 0.045(4) 0.041(4) 0.046(4) 0.000(3) -0.004(3) 0.003(3)
F5 0.112(5) 0.092(4) 0.127(4) -0.033(3) 0.066(4) -0.044(3)
F6 0.246(9) 0.071(3) 0.070(3) -0.015(3) 0.040(4) 0.044(4)
F7 0.061(3) 0.145(5) 0.137(5) 0.026(4) -0.029(3) -0.029(3)
F8 0.123(5) 0.071(4) 0.142(5) 0.042(3) -0.066(4) -0.004(3)
C1 0.045(3) 0.032(3) 0.027(3) 0.001(2) 0.007(2) -0.002(3)
C1AA 0.045(3) 0.027(3) 0.025(3) 0.007(2) -0.001(2) -0.001(2)
C3 0.035(3) 0.039(3) 0.033(3) -0.006(2) 0.011(2) -0.002(3)
C0AA 0.038(3) 0.026(3) 0.031(3) 0.003(2) -0.003(2) -0.003(2)
C5 0.058(4) 0.045(3) 0.022(3) 0.001(2) 0.002(3) 0.005(3)
C6 0.030(3) 0.021(3) 0.039(3) -0.003(2) -0.004(2) -0.001(2)
C7 0.028(3) 0.023(3) 0.037(3) -0.008(2) -0.004(2) -0.005(2)
C8 0.040(3) 0.027(3) 0.033(3) -0.002(2) -0.001(2) 0.004(2)
C9 0.056(4) 0.031(3) 0.029(3) 0.001(2) 0.000(3) -0.001(3)
C10 0.043(4) 0.026(3) 0.038(3) 0.001(2) -0.014(3) -0.003(3)
C11 0.031(3) 0.025(3) 0.053(3) 0.006(2) -0.007(3) 0.002(2)
C12 0.031(3) 0.024(3) 0.037(3) 0.0001(18) -0.003(2) -0.002(2)
C13 0.031(3) 0.016(2) 0.031(2) 0.000(2) -0.009(3) -0.0059(17)
C14 0.030(3) 0.026(3) 0.026(2) 0.000(2) 0.002(2) 0.005(2)
C15 0.036(3) 0.041(3) 0.032(3) -0.009(2) -0.002(2) 0.011(3)
C16 0.049(4) 0.069(4) 0.025(3) -0.006(3) 0.005(3) 0.020(4)
C17 0.048(4) 0.059(4) 0.040(3) 0.012(3) 0.019(3) 0.020(3)
C18 0.033(3) 0.053(4) 0.045(3) 0.009(3) 0.005(3) 0.000(3)
C19 0.035(3) 0.033(3) 0.027(3) 0.001(2) 0.002(2) 0.003(2)
C20 0.046(4) 0.055(4) 0.045(3) 0.008(3) 0.012(3) -0.017(3)
C21 0.042(4) 0.063(4) 0.044(3) -0.011(3) 0.014(3) -0.018(3)
C22 0.028(3) 0.058(4) 0.053(4) -0.013(3) 0.002(3) 0.002(3)
C23 0.030(3) 0.040(3) 0.035(3) 0.003(3) -0.002(3) 0.001(2)
C24 0.022(2) 0.028(2) 0.030(2) -0.002(2) -0.001(2) -0.008(2)
C25 0.038(3) 0.037(3) 0.039(3) 0.003(2) 0.007(2) -0.006(2)
C26 0.035(3) 0.032(3) 0.043(3) 0.006(2) -0.006(2) -0.006(3)
C27 0.025(3) 0.026(3) 0.029(2) 0.001(2) 0.001(2) 0.000(2)
C28 0.032(3) 0.035(3) 0.033(3) -0.001(2) -0.002(2) -0.002(2)
C29 0.034(3) 0.058(4) 0.028(3) 0.000(2) -0.003(2) 0.004(3)
C30 0.041(4) 0.052(4) 0.037(3) 0.018(3) 0.001(3) 0.009(3)
C31 0.045(4) 0.033(3) 0.048(3) 0.015(3) -0.004(3) -0.005(3)
C32 0.037(3) 0.018(3) 0.030(3) -0.006(2) -0.008(2) -0.006(2)
C33 0.046(3) 0.015(2) 0.038(3) -0.002(2) -0.013(2) -0.004(2)
C34 0.049(3) 0.022(3) 0.033(3) 0.005(2) -0.012(3) -0.013(2)
C35 0.033(3) 0.032(3) 0.030(2) 0.001(2) -0.005(2) -0.015(2)
C36 0.033(3) 0.024(3) 0.028(3) -0.004(2) -0.007(2) -0.010(2)
C37 0.052(4) 0.040(3) 0.041(3) -0.019(3) 0.000(3) -0.006(3)
C38 0.058(4) 0.026(3) 0.068(4) -0.009(3) -0.030(4) 0.010(3)
C39 0.089(6) 0.034(3) 0.040(3) 0.011(3) -0.018(3) -0.020(3)
C40 0.035(3) 0.072(4) 0.049(3) -0.005(3) 0.004(3) -0.022(3)
C41 0.040(3) 0.041(3) 0.029(3) -0.002(2) -0.011(2) -0.001(3)
Co1 0.0265(3) 0.0184(3) 0.0204(3) -0.0004(2) -0.0047(3) -0.0023(3)
N1 0.033(2) 0.022(2) 0.023(2) 0.0007(17) 0.0003(18) -0.0025(18)
Ni1 0.0216(3) 0.0167(3) 0.0222(3) -0.0012(2) -0.0015(3) -0.0011(2)
P1 0.0219(7) 0.0196(6) 0.0262(6) 0.0001(5) -0.0012(5) -0.0013(5)
P2 0.0245(7) 0.0191(6) 0.0251(6) -0.0014(5) -0.0016(5) -0.0004(5)
S1 0.0275(6) 0.0210(6) 0.0232(6) -0.0002(5) -0.0045(5) 0.0000(5)
S2 0.0254(6) 0.0197(5) 0.0293(5) -0.0036(5) -0.0019(6) 0.0008(5)
C42 0.070(7) 0.092(8) 0.105(8) -0.051(7) 0.044(7) -0.037(6)
C43 0.155(12) 0.072(7) 0.126(10) -0.016(6) 0.071(9) -0.036(7)
N5 0.058(5) 0.163(11) 0.112(8) -0.049(7) 0.002(6) -0.013(6)
C44 0.061(6) 0.085(7) 0.084(6) -0.008(5) -0.018(5) 0.014(5)
N45 0.120(8) 0.067(5) 0.118(7) -0.002(5) -0.022(6) 0.012(5)
C4 0.072(7) 0.195(14) 0.115(9) 0.048(9) 0.001(7) -0.023(8)
C46 0.067(6) 0.078(6) 0.064(5) 0.010(4) 0.015(4) 0.013(5)
C47 0.086(7) 0.093(7) 0.096(7) 0.026(5) 0.006(6) -0.011(6)
N3 0.117(7) 0.085(6) 0.124(7) 0.017(5) 0.047(6) -0.003(5)
C48 0.050(4) 0.068(5) 0.040(4) -0.004(3) 0.000(3) 0.016(4)
C49 0.075(6) 0.062(5) 0.063(5) 0.011(4) -0.013(4) -0.010(4)
N2 0.050(4) 0.085(5) 0.067(4) -0.008(3) 0.005(3) 0.000(4)

loop_
_atom_type_symbol
_atom_type_description
_atom_type_scat_dispersion_real
_atom_type_scat_dispersion_imag
_atom_type_scat_source
C C 0.0033 0.0016 'International Tables Vol C Tables 4.2.6.8 and 6.1.1.4'
H H 0.0000 0.0000 'International Tables Vol C Tables 4.2.6.8 and 6.1.1.4'
B B 0.0013 0.0007 'International Tables Vol C Tables 4.2.6.8 and 6.1.1.4'
Co Co 0.3494 0.9721 'International Tables Vol C Tables 4.2.6.8 and 6.1.1.4'
F F 0.0171 0.0103 'International Tables Vol C Tables 4.2.6.8 and 6.1.1.4'
N N 0.0061 0.0033 'International Tables Vol C Tables 4.2.6.8 and 6.1.1.4'
Ni Ni 0.3393 1.1124 'International Tables Vol C Tables 4.2.6.8 and 6.1.1.4'
P P 0.1023 0.0942 'International Tables Vol C Tables 4.2.6.8 and 6.1.1.4'
S S 0.1246 0.1234 'International Tables Vol C Tables 4.2.6.8 and 6.1.1.4'

loop_
_geom_angle_atom_site_label_1
_geom_angle_atom_site_label_2
_geom_angle_atom_site_label_3
_geom_angle
F1 B1 F2 112.4(6)
F1 B1 F3 113.1(5)
F1 B1 F4 103.8(8)
F2 B1 F3 114.1(6)
F2 B1 F4 106.2(6)
F3 B1 F4 106.1(5)
F5 B2 F6 105.6(6)
F5 B2 F7 106.7(7)
F5 B2 F8 111.1(7)
F6 B2 F7 114.9(8)
F6 B2 F8 110.5(7)
F8 B2 F7 107.9(6)
C3 C1 C1AA 116.4(5)
C1 C1AA S1 114.6(4)
C1 C3 S2 115.2(4)
N1 C0AA C5 178.5(6)
C7 C6 P2 110.2(3)
C6 C7 P1 110.9(3)
C13 C8 C9 119.6(5)
C10 C9 C8 120.7(5)
C9 C10 C11 119.5(5)
C10 C11 C12 120.7(5)
C13 C12 C11 119.8(5)
C8 C13 P2 118.9(4)
C12 C13 C8 119.6(5)
C12 C13 P2 121.5(4)
C15 C14 P2 122.2(4)
C19 C14 C15 119.4(5)
C19 C14 P2 118.5(4)
C16 C15 C14 119.5(6)
C17 C16 C15 120.6(5)
C16 C17 C18 120.2(6)
C19 C18 C17 119.8(6)
C18 C19 C14 120.5(5)
C25 C20 C21 119.9(6)
C22 C21 C20 120.6(6)
C21 C22 C23 119.7(6)
C24 C23 C22 120.1(5)
C23 C24 C25 118.8(5)
C23 C24 P1 121.0(4)
C25 C24 P1 119.8(4)
C20 C25 C24 120.9(6)
C27 C26 C31 119.0(5)
C26 C27 C28 120.0(5)
C26 C27 P1 121.4(4)
C28 C27 P1 118.6(4)
C27 C28 C29 120.1(5)
C30 C29 C28 120.0(6)
C29 C30 C31 120.5(5)
C30 C31 C26 120.4(5)
C33 C32 C37 125.4(5)
C33 C32 Co1 70.0(3)
C36 C32 C33 107.4(5)
C36 C32 C37 126.2(5)
C36 C32 Co1 70.9(3)
C37 C32 Co1 133.3(4)
C32 C33 C38 125.7(5)
C32 C33 Co1 69.2(3)
C34 C33 C32 107.7(5)
C34 C33 C38 126.6(5)
C34 C33 Co1 71.2(3)
C38 C33 Co1 126.8(4)
C33 C34 C35 108.3(5)
C33 C34 C39 127.1(6)
C33 C34 Co1 69.4(3)
C35 C34 C39 124.6(6)
C35 C34 Co1 68.6(3)
C39 C34 Co1 128.4(4)
C34 C35 C40 124.8(5)
C34 C35 Co1 71.0(3)
C36 C35 C34 107.6(5)
C36 C35 C40 127.5(5)
C36 C35 Co1 71.1(3)
C40 C35 Co1 126.1(4)
C32 C36 C41 125.8(5)
C32 C36 Co1 69.0(3)
C35 C36 C32 108.9(5)
C35 C36 C41 125.3(5)
C35 C36 Co1 69.4(3)
C41 C36 Co1 129.6(4)
C32 Co1 C33 40.78(19)
C32 Co1 C34 67.1(2)
C32 Co1 C35 67.6(2)
C32 Co1 C36 40.1(2)
C32 Co1 S1 113.31(15)
C32 Co1 S2 102.37(16)
C33 Co1 C34 39.4(2)
C33 Co1 C36 67.4(2)
C33 Co1 S1 153.79(15)
C33 Co1 S2 97.46(16)
C34 Co1 S1 150.32(16)
C34 Co1 S2 126.38(16)
C35 Co1 C33 67.8(2)
C35 Co1 C34 40.5(2)
C35 Co1 C36 39.4(2)
C35 Co1 S1 110.57(15)
C35 Co1 S2 165.17(15)
C36 Co1 C34 66.4(2)
C36 Co1 S1 94.42(14)
C36 Co1 S2 137.39(16)
N1 Co1 C32 153.79(18)
N1 Co1 C33 114.98(19)
N1 Co1 C34 87.1(2)
N1 Co1 C35 96.0(2)
N1 Co1 C36 133.5(2)
N1 Co1 S1 91.22(12)
N1 Co1 S2 89.06(13)
S1 Co1 S2 83.18(5)
C0AA N1 Co1 171.7(4)
P1 Ni1 S1 175.02(6)
P1 Ni1 S2 93.52(5)
P2 Ni1 P1 88.14(5)
P2 Ni1 S1 94.36(5)
P2 Ni1 S2 178.23(6)
S1 Ni1 S2 83.94(5)
C7 P1 Ni1 109.47(18)
C24 P1 C7 108.2(2)
C24 P1 C27 105.4(2)
C24 P1 Ni1 106.93(17)
C27 P1 C7 104.3(2)
C27 P1 Ni1 121.91(17)
C6 P2 Ni1 108.26(17)
C13 P2 C6 104.5(2)
C13 P2 Ni1 119.79(17)
C14 P2 C6 109.1(3)
C14 P2 C13 105.2(2)
C14 P2 Ni1 109.63(17)
C1AA S1 Co1 107.15(17)
C1AA S1 Ni1 100.75(19)
Ni1 S1 Co1 84.19(5)
C3 S2 Co1 110.9(2)
C3 S2 Ni1 98.80(19)
Ni1 S2 Co1 83.74(4)
N5 C42 C43 175.6(13)
N45 C44 C4 177.7(12)
N3 C46 C47 178.0(10)
N2 C48 C49 178.7(8)

loop_
_geom_bond_atom_site_label_1
_geom_bond_atom_site_label_2
_geom_bond_distance
B1 F1 1.319(8)
B1 F2 1.324(8)
B1 F3 1.362(8)
B1 F4 1.367(9)
B2 F5 1.339(9)
B2 F6 1.342(9)
B2 F7 1.359(10)
B2 F8 1.343(9)
C1 C1AA 1.516(8)
C1 C3 1.508(8)
C1AA S1 1.831(5)
C3 S2 1.835(5)
C0AA C5 1.453(7)
C0AA N1 1.138(6)
C6 C7 1.515(7)
C6 P2 1.830(5)
C7 P1 1.848(5)
C8 C9 1.392(8)
C8 C13 1.391(8)
C9 C10 1.373(9)
C10 C11 1.376(8)
C11 C12 1.389(7)
C12 C13 1.386(7)
C13 P2 1.812(5)
C14 C15 1.391(7)
C14 C19 1.389(8)
C14 P2 1.807(5)
C15 C16 1.384(8)
C16 C17 1.361(10)
C17 C18 1.391(9)
C18 C19 1.367(8)
C20 C21 1.375(10)
C20 C25 1.366(8)
C21 C22 1.370(10)
C22 C23 1.398(8)
C23 C24 1.382(7)
C24 C25 1.395(7)
C24 P1 1.806(5)
C26 C27 1.387(8)
C26 C31 1.397(8)
C27 C28 1.388(7)
C27 P1 1.816(5)
C28 C29 1.388(8)
C29 C30 1.366(9)
C30 C31 1.377(9)
C32 C33 1.446(7)
C32 C36 1.428(8)
C32 C37 1.487(8)
C32 Co1 2.069(5)
C33 C34 1.412(8)
C33 C38 1.490(8)
C33 Co1 2.081(5)
C34 C35 1.445(8)
C34 C39 1.499(8)
C34 Co1 2.106(5)
C35 C36 1.406(7)
C35 C40 1.494(8)
C35 Co1 2.073(5)
C36 C41 1.494(7)
C36 Co1 2.095(5)
Co1 N1 1.942(4)
Co1 S1 2.2465(13)
Co1 S2 2.2633(13)
Ni1 P1 2.1708(14)
Ni1 P2 2.1596(13)
Ni1 S1 2.2370(13)
Ni1 S2 2.2395(12)
C42 C43 1.465(19)
C42 N5 1.124(16)
C44 N45 1.141(12)
C44 C4 1.423(15)
C46 C47 1.435(12)
C46 N3 1.129(11)
C48 C49 1.444(11)
C48 N2 1.129(10)
